data_2015521
loop_
_publ_author_name
'Portilla, Jaime'
'Quiroga, Jairo'
'Torre, Jos\'e M. de la'
'Cobo, Justo'
'Low, John N.'
'Glidewell, Christopher'

_publ_section_title
;
 A hydrogen-bonded chain of rings in
 7-amino-5-<i>tert</i>-butyl-2-methylpyrazolo[1,5-<i>a</i>]pyrimidine,
 and a hydrogen-bonded framework structure in
 3,7-diamino-2,5-dimethylpyrazolo[1,5-<i>a</i>]pyrimidine monohydrate
;
_journal_coeditor_code SK3040
_journal_issue 8
_journal_name_full 'Acta Crystallographica Section C'
_journal_page_first o521
_journal_page_last o524
_journal_paper_doi 10.1107/S0108270106025893
_journal_volume 62
_journal_year 2006
_chemical_formula_iupac 'C11 H16 N4'
_chemical_formula_moiety 'C11 H16 N4'
_chemical_formula_sum 'C11 H16 N4'
_chemical_formula_weight 204.28
_chemical_name_systematic
;
7-amino-5-tert-butyl-2-methylpyrazolo[1,5-a]pyrimidine
;
_space_group_IT_number 2
_symmetry_cell_setting triclinic
_symmetry_space_group_name_Hall '-P 1'
_symmetry_space_group_name_H-M 'P -1'
_atom_sites_solution_hydrogens geom
_atom_sites_solution_primary direct
_atom_sites_solution_secondary difmap
_cell_angle_alpha 70.429(3)
_cell_angle_beta 69.895(4)
_cell_angle_gamma 66.454(4)
_cell_formula_units_Z 4
_cell_length_a 9.8216(5)
_cell_length_b 11.3582(7)
_cell_length_c 12.2783(8)
_cell_measurement_reflns_used 4863
_cell_measurement_temperature 120(2)
_cell_measurement_theta_max 26.77
_cell_measurement_theta_min 1.81
_cell_volume 1147.66(13)
_computing_cell_refinement 'DENZO (Otwinowski & Minor, 1997) and COLLECT'
_computing_data_collection 'COLLECT (Nonius, 1999)'
_computing_data_reduction 'DENZO and COLLECT'
_computing_molecular_graphics 'PLATON (Spek, 2003)'
_computing_publication_material 'SHELXL97 and PRPKAPPA (Ferguson, 1999)'
_computing_structure_refinement 'OSCAIL (McArdle, 2003) and SHELXL97 (Sheldrick, 1997)'
_computing_structure_solution 'SIR2004 (Burla <i>et al.</i>,  2005)'
_diffrn_ambient_temperature 120(2)
_diffrn_detector_area_resol_mean 9.091
_diffrn_measured_fraction_theta_full 0.992
_diffrn_measured_fraction_theta_max 0.992
_diffrn_measurement_device_type 'Bruker Nonius KappaCCD area-detector'
_diffrn_measurement_method '\f and \w'
_diffrn_radiation_monochromator graphite
_diffrn_radiation_source 'Bruker-Nonius FR591 rotating anode'
_diffrn_radiation_type 'Mo K\a'
_diffrn_radiation_wavelength 0.71073
_diffrn_reflns_av_R_equivalents 0.0661
_diffrn_reflns_av_sigmaI/netI 0.0757
_diffrn_reflns_limit_h_max 12
_diffrn_reflns_limit_h_min -12
_diffrn_reflns_limit_k_max 14
_diffrn_reflns_limit_k_min -14
_diffrn_reflns_limit_l_max 15
_diffrn_reflns_limit_l_min -15
_diffrn_reflns_number 22882
_diffrn_reflns_theta_full 26.77
_diffrn_reflns_theta_max 26.77
_diffrn_reflns_theta_min 1.81
_diffrn_standards_decay_% 0
_exptl_absorpt_coefficient_mu 0.075
_exptl_absorpt_correction_T_max 0.997
_exptl_absorpt_correction_T_min 0.982
_exptl_absorpt_correction_type multi-scan
_exptl_absorpt_process_details '(SADABS; Sheldrick, 2003)'
_exptl_crystal_colour colourless
_exptl_crystal_density_diffrn 1.182
_exptl_crystal_density_method 'not measured'
_exptl_crystal_description plate
_exptl_crystal_F_000 440
_exptl_crystal_size_max 0.15
_exptl_crystal_size_mid 0.10
_exptl_crystal_size_min 0.04
_refine_diff_density_max 0.216
_refine_diff_density_min -0.230
_refine_ls_extinction_coef 0.015(3)
_refine_ls_extinction_expression Fc^*^=kFc[1+0.001xFc^2^\l^3^/sin(2\q)]^-1/4^
_refine_ls_extinction_method 'SHELXL97 (Sheldrick, 1997)'
_refine_ls_goodness_of_fit_ref 1.036
_refine_ls_hydrogen_treatment constr
_refine_ls_matrix_type full
_refine_ls_number_parameters 280
_refine_ls_number_reflns 4863
_refine_ls_number_restraints 0
_refine_ls_restrained_S_all 1.036
_refine_ls_R_factor_all 0.1159
_refine_ls_R_factor_gt 0.0559
_refine_ls_shift/su_max 0.000
_refine_ls_shift/su_mean 0.000
_refine_ls_structure_factor_coef Fsqd
_refine_ls_weighting_details 'w = 1/[\s^2^(Fo^2^)+(0.0716P)^2^+0.1822P] where P=(Fo^2^+2Fc^2^)/3'
_refine_ls_weighting_scheme calc
_refine_ls_wR_factor_gt 0.1228
_refine_ls_wR_factor_ref 0.1498
_reflns_number_gt 2931
_reflns_number_total 4863
_reflns_threshold_expression I>2\s(I)
_cod_data_source_file sk3040.cif
_cod_data_source_block I
_cod_original_cell_volume 1147.66(12)
_cod_database_code 2015521
_cod_database_fobs_code 2015521

loop_
_symmetry_equiv_pos_as_xyz
'x, y, z'
'-x, -y, -z'

loop_
_atom_site_type_symbol
_atom_site_label
_atom_site_fract_x
_atom_site_fract_y
_atom_site_fract_z
_atom_site_U_iso_or_equiv
_atom_site_adp_type
_atom_site_calc_flag
_atom_site_refinement_flags
_atom_site_occupancy
N N11 0.37049(17) 0.36806(16) 0.61371(14) 0.0282(4) Uani d . 1
C C12 0.4201(2) 0.36923(19) 0.49663(17) 0.0280(5) Uani d . 1
C C121 0.3062(2) 0.4204(2) 0.42243(18) 0.0330(5) Uani d . 1
C C13 0.5786(2) 0.32068(19) 0.45904(17) 0.0287(5) Uani d . 1
C C13a 0.6333(2) 0.28735(18) 0.55905(16) 0.0255(5) Uani d . 1
N N14 0.77577(17) 0.23631(16) 0.57755(13) 0.0276(4) Uani d . 1
C C15 0.7861(2) 0.21580(18) 0.68892(16) 0.0262(5) Uani d . 1
C C151 0.9485(2) 0.1559(2) 0.70726(17) 0.0304(5) Uani d . 1
C C152 1.0307(2) 0.0311(2) 0.65728(19) 0.0427(6) Uani d . 1
C C153 0.9487(2) 0.1201(2) 0.83874(18) 0.0367(5) Uani d . 1
C C154 1.0342(2) 0.2564(2) 0.6401(2) 0.0434(6) Uani d . 1
C C16 0.6581(2) 0.24704(19) 0.78210(17) 0.0275(5) Uani d . 1
C C17 0.5117(2) 0.29950(19) 0.76373(16) 0.0272(5) Uani d . 1
N N17 0.38121(19) 0.33238(17) 0.84558(14) 0.0383(5) Uani d . 1
N N17a 0.50345(17) 0.31734(15) 0.65074(13) 0.0254(4) Uani d . 1
N N21 0.04316(18) 0.42094(15) 0.86094(14) 0.0291(4) Uani d . 1
C C22 -0.0314(2) 0.3620(2) 0.96560(17) 0.0302(5) Uani d . 1
C C221 0.0523(3) 0.2316(2) 1.03234(19) 0.0389(6) Uani d . 1
C C23 -0.1849(2) 0.4373(2) 0.99916(17) 0.0316(5) Uani d . 1
C C23a -0.2078(2) 0.55158(19) 0.91046(16) 0.0266(5) Uani d . 1
N N24 -0.32966(18) 0.66167(16) 0.89615(14) 0.0296(4) Uani d . 1
C C25 -0.3102(2) 0.75522(19) 0.79646(16) 0.0268(5) Uani d . 1
C C251 -0.4501(2) 0.8775(2) 0.78242(17) 0.0319(5) Uani d . 1
C C252 -0.4790(3) 0.9545(2) 0.8740(2) 0.0423(6) Uani d . 1
C C253 -0.4296(3) 0.9684(2) 0.65822(19) 0.0498(7) Uani d . 1
C C254 -0.5900(2) 0.8350(2) 0.8085(2) 0.0490(6) Uani d . 1
C C26 -0.1701(2) 0.74355(19) 0.71148(16) 0.0268(5) Uani d . 1
C C27 -0.0442(2) 0.63184(19) 0.72674(16) 0.0259(5) Uani d . 1
N N27 0.09465(18) 0.60902(17) 0.65322(14) 0.0353(5) Uani d . 1
N N27a -0.06730(17) 0.53745(15) 0.82785(13) 0.0257(4) Uani d . 1
H H12A 0.2054 0.4660 0.4675 0.049 Uiso calc R 1
H H12B 0.3002 0.3466 0.4020 0.049 Uiso calc R 1
H H12C 0.3385 0.4822 0.3492 0.049 Uiso calc R 1
H H13 0.6375 0.3121 0.3808 0.034 Uiso calc R 1
H H15A 0.9757 -0.0330 0.7002 0.064 Uiso calc R 1
H H15B 1.1357 -0.0076 0.6673 0.064 Uiso calc R 1
H H15C 1.0331 0.0544 0.5724 0.064 Uiso calc R 1
H H15D 0.8992 0.2000 0.8700 0.055 Uiso calc R 1
H H15E 1.0545 0.0802 0.8470 0.055 Uiso calc R 1
H H15F 0.8926 0.0572 0.8835 0.055 Uiso calc R 1
H H15G 1.0369 0.2795 0.5552 0.065 Uiso calc R 1
H H15H 1.1390 0.2181 0.6504 0.065 Uiso calc R 1
H H15J 0.9813 0.3360 0.6719 0.065 Uiso calc R 1
H H16A 0.6714 0.2322 0.8592 0.033 Uiso calc R 1
H H17a 0.2931 0.3646 0.8258 0.046 Uiso calc R 1
H H17B 0.3832 0.3219 0.9194 0.046 Uiso calc R 1
H H22A 0.1404 0.1857 0.9766 0.058 Uiso calc R 1
H H22B -0.0165 0.1785 1.0729 0.058 Uiso calc R 1
H H22C 0.0879 0.2448 1.0914 0.058 Uiso calc R 1
H H23 -0.2587 0.4144 1.0690 0.038 Uiso calc R 1
H H25A -0.4955 0.8981 0.9544 0.064 Uiso calc R 1
H H25B -0.5698 1.0327 0.8674 0.064 Uiso calc R 1
H H25C -0.3900 0.9818 0.8587 0.064 Uiso calc R 1
H H25D -0.3422 0.9981 0.6422 0.075 Uiso calc R 1
H H25E -0.5225 1.0451 0.6541 0.075 Uiso calc R 1
H H25F -0.4110 0.9204 0.5987 0.075 Uiso calc R 1
H H25G -0.5744 0.7876 0.7493 0.073 Uiso calc R 1
H H25H -0.6814 0.9132 0.8047 0.073 Uiso calc R 1
H H25J -0.6039 0.7769 0.8883 0.073 Uiso calc R 1
H H26 -0.1612 0.8130 0.6426 0.032 Uiso calc R 1
H H27a 0.1679 0.5348 0.6707 0.042 Uiso calc R 1
H H27B 0.1133 0.6681 0.5871 0.042 Uiso calc R 1

loop_
_atom_site_aniso_label
_atom_site_aniso_U_11
_atom_site_aniso_U_22
_atom_site_aniso_U_33
_atom_site_aniso_U_12
_atom_site_aniso_U_13
_atom_site_aniso_U_23
N11 0.0254(9) 0.0316(10) 0.0264(10) -0.0094(7) -0.0078(7) -0.0034(7)
C12 0.0336(12) 0.0251(11) 0.0268(11) -0.0134(9) -0.0078(9) -0.0026(8)
C121 0.0337(12) 0.0360(12) 0.0311(12) -0.0120(10) -0.0121(9) -0.0045(9)
C13 0.0286(11) 0.0332(12) 0.0231(11) -0.0110(9) -0.0041(9) -0.0058(9)
C13a 0.0255(11) 0.0255(11) 0.0234(11) -0.0106(8) -0.0027(9) -0.0033(8)
N14 0.0261(9) 0.0324(10) 0.0228(9) -0.0105(7) -0.0056(7) -0.0033(7)
C15 0.0296(11) 0.0270(11) 0.0233(11) -0.0129(9) -0.0073(9) -0.0019(8)
C151 0.0269(11) 0.0349(12) 0.0264(11) -0.0086(9) -0.0069(9) -0.0045(9)
C152 0.0348(13) 0.0498(15) 0.0388(13) -0.0019(11) -0.0125(10) -0.0153(11)
C153 0.0344(12) 0.0401(13) 0.0347(12) -0.0077(10) -0.0145(10) -0.0066(10)
C154 0.0354(13) 0.0528(15) 0.0420(14) -0.0190(11) -0.0157(10) 0.0015(11)
C16 0.0289(11) 0.0303(11) 0.0216(10) -0.0091(9) -0.0077(9) -0.0029(8)
C17 0.0311(12) 0.0266(11) 0.0209(11) -0.0096(9) -0.0039(9) -0.0038(8)
N17 0.0287(10) 0.0536(12) 0.0229(9) -0.0040(9) -0.0055(8) -0.0090(8)
N17a 0.0245(9) 0.0288(9) 0.0213(9) -0.0096(7) -0.0057(7) -0.0023(7)
N21 0.0301(9) 0.0271(9) 0.0276(10) -0.0061(8) -0.0104(8) -0.0035(7)
C22 0.0401(13) 0.0311(12) 0.0242(11) -0.0150(10) -0.0101(9) -0.0054(9)
C221 0.0484(14) 0.0344(13) 0.0342(12) -0.0143(10) -0.0152(10) -0.0015(10)
C23 0.0338(12) 0.0343(12) 0.0238(11) -0.0147(10) -0.0016(9) -0.0043(9)
C23a 0.0267(11) 0.0307(12) 0.0218(10) -0.0106(9) -0.0015(9) -0.0081(9)
N24 0.0281(9) 0.0314(10) 0.0250(9) -0.0090(8) -0.0028(7) -0.0057(8)
C25 0.0286(11) 0.0302(11) 0.0232(11) -0.0099(9) -0.0064(9) -0.0076(9)
C251 0.0306(11) 0.0346(12) 0.0281(11) -0.0072(9) -0.0076(9) -0.0080(9)
C252 0.0450(14) 0.0340(13) 0.0442(14) -0.0060(11) -0.0104(11) -0.0131(10)
C253 0.0442(14) 0.0439(14) 0.0379(14) 0.0043(11) -0.0104(11) -0.0034(11)
C254 0.0341(13) 0.0500(15) 0.0645(17) -0.0063(11) -0.0171(12) -0.0189(13)
C26 0.0299(11) 0.0282(11) 0.0216(10) -0.0114(9) -0.0069(9) -0.0018(8)
C27 0.0255(11) 0.0308(11) 0.0213(10) -0.0112(9) -0.0034(9) -0.0055(9)
N27 0.0270(10) 0.0376(10) 0.0258(9) -0.0067(8) -0.0030(8) 0.0036(8)
N27a 0.0267(9) 0.0274(9) 0.0208(9) -0.0088(7) -0.0053(7) -0.0032(7)

loop_
_atom_type_symbol
_atom_type_description
_atom_type_scat_dispersion_real
_atom_type_scat_dispersion_imag
_atom_type_scat_source
C C 0.0033 0.0016 'International Tables Vol C Tables 4.2.6.8 and 6.1.1.4'
H H 0.0000 0.0000 'International Tables Vol C Tables 4.2.6.8 and 6.1.1.4'
N N 0.0061 0.0033 'International Tables Vol C Tables 4.2.6.8 and 6.1.1.4'

loop_
_geom_angle_atom_site_label_1
_geom_angle_atom_site_label_2
_geom_angle_atom_site_label_3
_geom_angle
_geom_angle_publ_flag
C12 N11 N17a 103.14(14) no
N11 C12 C13 113.05(17) no
N11 C12 C121 119.53(17) no
C13 C12 C121 127.42(18) no
C12 C121 H12A 109.5 no
C12 C121 H12B 109.5 no
H12A C121 H12B 109.5 no
C12 C121 H12C 109.5 no
H12A C121 H12C 109.5 no
H12B C121 H12C 109.5 no
C13a C13 C12 105.90(17) no
C13a C13 H13 127.0 no
C12 C13 H13 127.0 no
N14 C13a C13 133.06(18) no
N14 C13a N17a 121.82(17) no
C13 C13a N17a 105.11(16) no
C15 N14 C13a 116.77(16) no
N14 C15 C16 122.64(17) no
N14 C15 C151 115.46(16) no
C16 C15 C151 121.90(17) no
C153 C151 C15 111.88(16) no
C153 C151 C154 108.22(17) no
C15 C151 C154 109.05(16) no
C153 C151 C152 109.42(17) no
C15 C151 C152 108.62(17) no
C154 C151 C152 109.62(18) no
C151 C152 H15A 109.5 no
C151 C152 H15B 109.5 no
H15A C152 H15B 109.5 no
C151 C152 H15C 109.5 no
H15A C152 H15C 109.5 no
H15B C152 H15C 109.5 no
C151 C153 H15D 109.5 no
C151 C153 H15E 109.5 no
H15D C153 H15E 109.5 no
C151 C153 H15F 109.5 no
H15D C153 H15F 109.5 no
H15E C153 H15F 109.5 no
C151 C154 H15G 109.5 no
C151 C154 H15H 109.5 no
H15G C154 H15H 109.5 no
C151 C154 H15J 109.5 no
H15G C154 H15J 109.5 no
H15H C154 H15J 109.5 no
C17 C16 C15 120.87(18) no
C17 C16 H16A 119.6 no
C15 C16 H16A 119.6 no
N17 C17 N17a 118.06(17) no
N17 C17 C16 126.33(18) no
N17a C17 C16 115.61(17) no
C17 N17 H17a 120.0 no
C17 N17 H17B 120.0 no
H17a N17 H17B 120.0 no
C17 N17a N11 124.94(15) no
C17 N17a C13a 122.26(16) no
N11 N17a C13a 112.79(15) no
C22 N21 N27a 103.35(15) no
N21 C22 C23 112.59(17) no
N21 C22 C221 119.71(18) no
C23 C22 C221 127.69(19) no
C22 C221 H22A 109.5 no
C22 C221 H22B 109.5 no
H22A C221 H22B 109.5 no
C22 C221 H22C 109.5 no
H22A C221 H22C 109.5 no
H22B C221 H22C 109.5 no
C23a C23 C22 106.28(17) no
C23a C23 H23 126.9 no
C22 C23 H23 126.9 no
N24 C23a C23 133.25(18) no
N24 C23a N27a 121.79(16) no
C23 C23a N27a 104.93(17) no
C25 N24 C23a 116.89(16) no
N24 C25 C26 122.56(18) no
N24 C25 C251 115.60(16) no
C26 C25 C251 121.82(17) no
C25 C251 C253 112.87(17) no
C25 C251 C254 109.31(17) no
C253 C251 C254 109.20(18) no
C25 C251 C252 108.22(16) no
C253 C251 C252 108.59(19) no
C254 C251 C252 108.57(17) no
C251 C252 H25A 109.5 no
C251 C252 H25B 109.5 no
H25A C252 H25B 109.5 no
C251 C252 H25C 109.5 no
H25A C252 H25C 109.5 no
H25B C252 H25C 109.5 no
C251 C253 H25D 109.5 no
C251 C253 H25E 109.5 no
H25D C253 H25E 109.5 no
C251 C253 H25F 109.5 no
H25D C253 H25F 109.5 no
H25E C253 H25F 109.5 no
C251 C254 H25G 109.5 no
C251 C254 H25H 109.5 no
H25G C254 H25H 109.5 no
C251 C254 H25J 109.5 no
H25G C254 H25J 109.5 no
H25H C254 H25J 109.5 no
C27 C26 C25 120.74(17) no
C27 C26 H26 119.6 no
C25 C26 H26 119.6 no
N27 C27 N27a 117.81(17) no
N27 C27 C26 126.57(17) no
N27a C27 C26 115.62(16) no
C27 N27 H27a 120.0 no
C27 N27 H27B 120.0 no
H27a N27 H27B 120.0 no
C27 N27a N21 124.79(15) no
C27 N27a C23a 122.37(16) no
N21 N27a C23a 112.83(15) no

loop_
_geom_bond_atom_site_label_1
_geom_bond_atom_site_label_2
_geom_bond_distance
_geom_bond_publ_flag
N11 C12 1.347(2) no
N11 N17a 1.370(2) no
C12 C13 1.390(3) no
C12 C121 1.499(3) no
C121 H12A 0.98 no
C121 H12B 0.98 no
C121 H12C 0.98 no
C13 C13a 1.385(3) no
C13 H13 0.95 no
C13a N14 1.352(2) no
C13a N17a 1.390(2) no
N14 C15 1.341(2) no
C15 C16 1.393(3) no
C15 C151 1.528(3) no
C151 C153 1.527(3) no
C151 C154 1.534(3) no
C151 C152 1.538(3) no
C152 H15A 0.98 no
C152 H15B 0.98 no
C152 H15C 0.98 no
C153 H15D 0.98 no
C153 H15E 0.98 no
C153 H15F 0.98 no
C154 H15G 0.98 no
C154 H15H 0.98 no
C154 H15J 0.98 no
C16 C17 1.386(3) no
C16 H16A 0.95 no
C17 N17 1.333(2) no
C17 N17a 1.360(2) no
N17 H17a 0.88 no
N17 H17B 0.88 no
N21 C22 1.343(2) no
N21 N27a 1.374(2) no
C22 C23 1.397(3) no
C22 C221 1.490(3) no
C221 H22A 0.98 no
C221 H22B 0.98 no
C221 H22C 0.98 no
C23 C23a 1.382(3) no
C23 H23 0.95 no
C23a N24 1.352(2) no
C23a N27a 1.389(2) no
N24 C25 1.339(2) no
C25 C26 1.400(3) no
C25 C251 1.525(3) no
C251 C253 1.527(3) no
C251 C254 1.532(3) no
C251 C252 1.533(3) no
C252 H25A 0.98 no
C252 H25B 0.98 no
C252 H25C 0.98 no
C253 H25D 0.98 no
C253 H25E 0.98 no
C253 H25F 0.98 no
C254 H25G 0.98 no
C254 H25H 0.98 no
C254 H25J 0.98 no
C26 C27 1.386(3) no
C26 H26 0.95 no
C27 N27 1.330(2) no
C27 N27a 1.361(2) no
N27 H27a 0.88 no
N27 H27B 0.88 no

loop_
_geom_hbond_atom_site_label_D
_geom_hbond_atom_site_label_H
_geom_hbond_atom_site_label_A
_geom_hbond_site_symmetry_A
_geom_hbond_distance_DH
_geom_hbond_distance_HA
_geom_hbond_distance_DA
_geom_hbond_angle_DHA
_geom_hbond_publ_flag
N17 H17A N21 . 0.88 2.20 3.017(3) 155 y
N17 H17B N24 2_567 0.88 2.20 3.054(2) 165 y
N27 H27A N11 . 0.88 2.23 3.021(3) 150 y
N27 H27B N14 2_666 0.88 2.10 2.951(2) 162 y

loop_
_geom_torsion_atom_site_label_1
_geom_torsion_atom_site_label_2
_geom_torsion_atom_site_label_3
_geom_torsion_atom_site_label_4
_geom_torsion
_geom_torsion_publ_flag
N17a N11 C12 C13 0.3(2) no
N17a N11 C12 C121 -179.40(16) no
N11 C12 C13 C13a -0.5(2) no
C121 C12 C13 C13a 179.23(19) no
C12 C13 C13a N14 -179.8(2) no
C12 C13 C13a N17a 0.4(2) no
C13 C13a N14 C15 -179.7(2) no
N17a C13a N14 C15 0.0(3) no
C13a N14 C15 C16 -1.2(3) no
C13a N14 C15 C151 178.99(17) no
N14 C15 C151 C153 -172.90(17) no
C16 C15 C151 C153 7.3(3) no
N14 C15 C151 C154 67.4(2) no
C16 C15 C151 C154 -112.4(2) no
N14 C15 C151 C152 -52.0(2) no
C16 C15 C151 C152 128.2(2) no
N14 C15 C16 C17 1.2(3) no
C151 C15 C16 C17 -179.01(18) no
C15 C16 C17 N17 179.56(19) no
C15 C16 C17 N17a 0.0(3) no
N17 C17 N17a N11 0.7(3) no
C16 C17 N17a N11 -179.79(17) no
N17 C17 N17a C13a 179.28(17) no
C16 C17 N17a C13a -1.2(3) no
C12 N11 N17a C17 178.67(17) no
C12 N11 N17a C13a -0.1(2) no
N14 C13a N17a C17 1.2(3) no
C13 C13a N17a C17 -178.99(17) no
N14 C13a N17a N11 179.96(17) no
C13 C13a N17a N11 -0.2(2) no
N27a N21 C22 C23 0.2(2) no
N27a N21 C22 C221 -178.84(17) no
N21 C22 C23 C23a -0.7(2) no
C221 C22 C23 C23a 178.2(2) no
C22 C23 C23a N24 -177.2(2) no
C22 C23 C23a N27a 0.9(2) no
C23 C23a N24 C25 179.9(2) no
N27a C23a N24 C25 2.1(3) no
C23a N24 C25 C26 -1.9(3) no
C23a N24 C25 C251 179.42(16) no
N24 C25 C251 C253 -169.65(19) no
C26 C25 C251 C253 11.6(3) no
N24 C25 C251 C254 -47.9(2) no
C26 C25 C251 C254 133.4(2) no
N24 C25 C251 C252 70.2(2) no
C26 C25 C251 C252 -108.6(2) no
N24 C25 C26 C27 0.8(3) no
C251 C25 C26 C27 179.47(17) no
C25 C26 C27 N27 -179.74(19) no
C25 C26 C27 N27a 0.1(3) no
N27 C27 N27a N21 1.3(3) no
C26 C27 N27a N21 -178.53(16) no
N27 C27 N27a C23a 179.97(17) no
C26 C27 N27a C23a 0.1(3) no
C22 N21 N27a C27 179.17(17) no
C22 N21 N27a C23a 0.4(2) no
N24 C23a N27a C27 -1.3(3) no
C23 C23a N27a C27 -179.64(17) no
N24 C23a N27a N21 177.56(16) no
C23 C23a N27a N21 -0.8(2) no

loop_
_cod_related_entry_id
_cod_related_entry_database
_cod_related_entry_code
1 ChemSpider 844556
